data_4085050
loop_
_publ_author_name
'Vivancos, \'Angela'
'Hern\'andez, Yohar A.'
'Paneque, Margarita'
'Poveda, Manuel L.'
'Salazar, Ver\'onica'
'\'Alvarez, Eleuterio'

_publ_section_title
;
 Formation of \b-Metallanaphthalenes by the Coupling of a
 Benzo-Iridacyclopentadiene with Olefins
;
_journal_issue 1
_journal_name_full Organometallics
_journal_page_first 177
_journal_paper_doi 10.1021/om5010435
_journal_volume 34
_journal_year 2015
_chemical_formula_moiety 'C30 H38 B Ir N6 O4'
_chemical_formula_sum 'C30 H38 B Ir N6 O4'
_chemical_formula_weight 749.67
_chemical_name_systematic
; 
 ? 
;
_space_group_IT_number 2
_symmetry_cell_setting triclinic
_symmetry_space_group_name_Hall '-P 1'
_symmetry_space_group_name_H-M 'P -1'
_atom_sites_solution_hydrogens geom
_atom_sites_solution_primary direct
_atom_sites_solution_secondary difmap
_audit_creation_method SHELXL-97
_cell_angle_alpha 84.9390(10)
_cell_angle_beta 73.7790(9)
_cell_angle_gamma 89.6870(10)
_cell_formula_units_Z 2
_cell_length_a 10.8738(4)
_cell_length_b 11.0633(5)
_cell_length_c 13.0304(5)
_cell_measurement_reflns_used 7748
_cell_measurement_temperature 173(2)
_cell_measurement_theta_max 30.40
_cell_measurement_theta_min 2.35
_cell_volume 1498.99(10)
_computing_cell_refinement 'APEX2 Software Suite (Bruker, 2007)'
_computing_data_collection 'APEX2 Software Suite (Bruker, 2007)'
_computing_data_reduction 'APEX2 Software Suite (Bruker, 2007)'
_computing_molecular_graphics 'SHELXTL (Sheldrick, 2008)'
_computing_publication_material 'SHELXTL and publCIF (Westrip, 2010)'
_computing_structure_refinement 'SHELXL97 (Sheldrick, 2008)'
_computing_structure_solution 'SIR2002 (Burla et al., 2003)'
_diffrn_ambient_temperature 173(2)
_diffrn_detector_area_resol_mean 8.26
_diffrn_measured_fraction_theta_full 0.992
_diffrn_measured_fraction_theta_max 0.992
_diffrn_measurement_device_type
;
 Bruker-Nonius X8kappa APEX II CCD area detector
;
_diffrn_measurement_method 'phi and omega scans with narrow frames'
_diffrn_radiation_monochromator graphite
_diffrn_radiation_source 'fine-focus sealed tube'
_diffrn_radiation_type MoK\a
_diffrn_radiation_wavelength 0.71073
_diffrn_reflns_av_R_equivalents 0.0265
_diffrn_reflns_av_sigmaI/netI 0.0201
_diffrn_reflns_limit_h_max 12
_diffrn_reflns_limit_h_min -13
_diffrn_reflns_limit_k_max 13
_diffrn_reflns_limit_k_min -13
_diffrn_reflns_limit_l_max 15
_diffrn_reflns_limit_l_min -15
_diffrn_reflns_number 26597
_diffrn_reflns_theta_full 25.24
_diffrn_reflns_theta_max 25.24
_diffrn_reflns_theta_min 1.85
_diffrn_standards_decay_% 0
_exptl_absorpt_coefficient_mu 4.499
_exptl_absorpt_correction_T_max 0.5843
_exptl_absorpt_correction_T_min 0.3735
_exptl_absorpt_correction_type multi-scan
_exptl_absorpt_process_details
;
program SADABS, Bruker (2001).
;
_exptl_crystal_colour green
_exptl_crystal_density_diffrn 1.661
_exptl_crystal_density_method 'not measured'
_exptl_crystal_description prism
_exptl_crystal_F_000 748
_exptl_crystal_size_max 0.30
_exptl_crystal_size_mid 0.19
_exptl_crystal_size_min 0.12
_refine_diff_density_max 0.673
_refine_diff_density_min -0.641
_refine_diff_density_rms 0.069
_refine_ls_extinction_method none
_refine_ls_goodness_of_fit_ref 1.064
_refine_ls_hydrogen_treatment mixed
_refine_ls_matrix_type full
_refine_ls_number_parameters 391
_refine_ls_number_reflns 5385
_refine_ls_number_restraints 1
_refine_ls_restrained_S_all 1.065
_refine_ls_R_factor_all 0.0183
_refine_ls_R_factor_gt 0.0161
_refine_ls_shift/su_max 0.003
_refine_ls_shift/su_mean 0.000
_refine_ls_structure_factor_coef Fsqd
_refine_ls_weighting_details 'calc w=1/[\s^2^(Fo^2^)+(0.0233P)^2^+0.4934P] where P=(Fo^2^+2Fc^2^)/3'
_refine_ls_weighting_scheme calc
_refine_ls_wR_factor_gt 0.0396
_refine_ls_wR_factor_ref 0.0400
_reflns_number_gt 5068
_reflns_number_total 5385
_reflns_threshold_expression >2sigma(I)
_cod_data_source_file om5010435_si_002.cif
_cod_data_source_block benzo-3-H,Et
_cod_depositor_comments
;
The following automatic conversions were performed:

'_symmetry_cell_setting' value 'Triclinic' changed to 'triclinic'
according to
/home/saulius/struct/COD-crude-data--automatic-downloads/rss-feeds/ACS/lib/dictionaries/cif_core.dic
dictionary named 'cif_core.dic' version 2.4.2 from 2011-04-26.

Automatic conversion script
Id: cif_fix_values 2935 2014-11-11 08:27:57Z andrius 

 Adding full bibliography for 4085045--4085053.cif.
;
_cod_original_cell_volume 1498.99(11)
_cod_database_code 4085050

loop_
_symmetry_equiv_pos_as_xyz
'x, y, z'
'-x, -y, -z'

loop_
_atom_site_label
_atom_site_type_symbol
_atom_site_fract_x
_atom_site_fract_y
_atom_site_fract_z
_atom_site_U_iso_or_equiv
_atom_site_adp_type
_atom_site_occupancy
_atom_site_symmetry_multiplicity
_atom_site_calc_flag
_atom_site_refinement_flags
Ir1 Ir 0.368905(8) 0.284730(8) 0.762647(7) 0.01793(4) Uani 1 1 d D
H1IR H 0.394(2) 0.4218(15) 0.766(2) 0.022 Uiso 1 1 d D
O1 O 0.05153(17) 0.31983(17) 0.99655(15) 0.0335(4) Uani 1 1 d .
O2 O 0.09804(16) 0.15136(16) 0.91158(15) 0.0293(4) Uani 1 1 d .
O3 O 0.2199(2) 0.35320(19) 1.17899(15) 0.0404(5) Uani 1 1 d .
O4 O 0.17408(18) 0.17054(17) 1.13539(14) 0.0311(4) Uani 1 1 d .
N1 N 0.32290(19) 0.09883(18) 0.74467(15) 0.0218(4) Uani 1 1 d .
N2 N 0.2821(2) 0.07661(18) 0.65764(16) 0.0240(4) Uani 1 1 d .
N3 N 0.20281(19) 0.34007(18) 0.70946(16) 0.0211(4) Uani 1 1 d .
N4 N 0.1756(2) 0.2765(2) 0.63218(16) 0.0251(5) Uani 1 1 d .
N5 N 0.4601(2) 0.30448(19) 0.59362(16) 0.0245(5) Uani 1 1 d .
N6 N 0.4034(2) 0.24566(19) 0.52893(16) 0.0258(5) Uani 1 1 d .
C1 C 0.3146(2) -0.0061(2) 0.8057(2) 0.0260(5) Uani 1 1 d .
C2 C 0.2695(3) -0.0969(2) 0.7569(2) 0.0303(6) Uani 1 1 d .
H2 H 0.2548 -0.1801 0.7829 0.036 Uiso 1 1 calc R
C3 C 0.2508(3) -0.0426(2) 0.6642(2) 0.0291(6) Uani 1 1 d .
C4 C 0.3468(3) -0.0172(2) 0.9102(2) 0.0291(6) Uani 1 1 d .
H4A H 0.4151 0.0415 0.9074 0.044 Uiso 1 1 calc R
H4B H 0.3759 -0.0995 0.9238 0.044 Uiso 1 1 calc R
H4C H 0.2707 -0.0009 0.9681 0.044 Uiso 1 1 calc R
C5 C 0.2075(3) -0.0961(3) 0.5777(2) 0.0409(7) Uani 1 1 d .
H5A H 0.1295 -0.0561 0.5702 0.061 Uiso 1 1 calc R
H5B H 0.1899 -0.1831 0.5969 0.061 Uiso 1 1 calc R
H5C H 0.2750 -0.0838 0.5096 0.061 Uiso 1 1 calc R
C6 C 0.1148(2) 0.4263(2) 0.7321(2) 0.0245(5) Uani 1 1 d .
C7 C 0.0297(3) 0.4167(3) 0.6712(2) 0.0340(6) Uani 1 1 d .
H7 H -0.0427 0.4655 0.6725 0.041 Uiso 1 1 calc R
C8 C 0.0706(3) 0.3226(3) 0.6087(2) 0.0340(6) Uani 1 1 d .
C9 C 0.1169(3) 0.5191(2) 0.8080(2) 0.0288(6) Uani 1 1 d .
H9A H 0.1686 0.4903 0.8555 0.043 Uiso 1 1 calc R
H9B H 0.0292 0.5328 0.8510 0.043 Uiso 1 1 calc R
H9C H 0.1541 0.5954 0.7673 0.043 Uiso 1 1 calc R
C10 C 0.0162(3) 0.2738(4) 0.5265(3) 0.0593(11) Uani 1 1 d .
H10A H 0.0782 0.2875 0.4555 0.089 Uiso 1 1 calc R
H10B H -0.0634 0.3155 0.5258 0.089 Uiso 1 1 calc R
H10C H -0.0016 0.1866 0.5443 0.089 Uiso 1 1 calc R
C11 C 0.5642(2) 0.3636(2) 0.5284(2) 0.0293(6) Uani 1 1 d .
C12 C 0.5739(3) 0.3408(3) 0.4230(2) 0.0377(7) Uani 1 1 d .
H12 H 0.6391 0.3708 0.3608 0.045 Uiso 1 1 calc R
C13 C 0.4721(3) 0.2672(3) 0.4256(2) 0.0331(6) Uani 1 1 d .
C14 C 0.6506(3) 0.4404(3) 0.5682(2) 0.0375(7) Uani 1 1 d .
H14A H 0.6080 0.4573 0.6422 0.056 Uiso 1 1 calc R
H14B H 0.6704 0.5170 0.5225 0.056 Uiso 1 1 calc R
H14C H 0.7302 0.3973 0.5660 0.056 Uiso 1 1 calc R
C15 C 0.4326(3) 0.2171(4) 0.3363(2) 0.0501(9) Uani 1 1 d .
H15A H 0.4217 0.1288 0.3503 0.075 Uiso 1 1 calc R
H15B H 0.4988 0.2370 0.2684 0.075 Uiso 1 1 calc R
H15C H 0.3515 0.2529 0.3316 0.075 Uiso 1 1 calc R
C16 C 0.5223(2) 0.2469(2) 0.80002(19) 0.0220(5) Uani 1 1 d .
C17 C 0.5547(2) 0.2955(2) 0.8900(2) 0.0241(5) Uani 1 1 d .
C18 C 0.4594(2) 0.3176(2) 0.9862(2) 0.0240(5) Uani 1 1 d .
C19 C 0.3228(2) 0.2908(2) 1.00108(19) 0.0233(5) Uani 1 1 d .
C20 C 0.2722(2) 0.2740(2) 0.91894(19) 0.0208(5) Uani 1 1 d .
C21 C 0.6215(3) 0.1704(3) 0.7295(2) 0.0305(6) Uani 1 1 d .
H21A H 0.6917 0.2254 0.6856 0.037 Uiso 1 1 calc R
H21B H 0.5813 0.1345 0.6795 0.037 Uiso 1 1 calc R
C22 C 0.6813(3) 0.0675(3) 0.7846(2) 0.0381(7) Uani 1 1 d .
H22A H 0.7199 0.1004 0.8361 0.057 Uiso 1 1 calc R
H22B H 0.7475 0.0292 0.7305 0.057 Uiso 1 1 calc R
H22C H 0.6148 0.0070 0.8224 0.057 Uiso 1 1 calc R
C23 C 0.6837(3) 0.3238(2) 0.8815(2) 0.0310(6) Uani 1 1 d .
H23 H 0.7479 0.3087 0.8179 0.037 Uiso 1 1 calc R
C24 C 0.7196(3) 0.3728(3) 0.9629(2) 0.0355(7) Uani 1 1 d .
H24 H 0.8067 0.3936 0.9545 0.043 Uiso 1 1 calc R
C25 C 0.6266(3) 0.3910(2) 1.0567(2) 0.0368(7) Uani 1 1 d .
H25 H 0.6505 0.4231 1.1137 0.044 Uiso 1 1 calc R
C26 C 0.5001(3) 0.3635(2) 1.0686(2) 0.0298(6) Uani 1 1 d .
H26 H 0.4385 0.3757 1.1345 0.036 Uiso 1 1 calc R
C27 C 0.2357(2) 0.2793(2) 1.1138(2) 0.0272(6) Uani 1 1 d .
C28 C 0.0729(3) 0.1580(3) 1.2348(2) 0.0427(7) Uani 1 1 d .
H28A H 0.1089 0.1668 1.2949 0.064 Uiso 1 1 calc R
H28B H 0.0316 0.0777 1.2436 0.064 Uiso 1 1 calc R
H28C H 0.0094 0.2209 1.2334 0.064 Uiso 1 1 calc R
C29 C 0.1301(2) 0.2525(2) 0.94814(19) 0.0232(5) Uani 1 1 d .
C30 C -0.0369(3) 0.1317(3) 0.9282(3) 0.0459(8) Uani 1 1 d .
H30A H -0.0822 0.1378 1.0039 0.069 Uiso 1 1 calc R
H30B H -0.0519 0.0507 0.9086 0.069 Uiso 1 1 calc R
H30C H -0.0687 0.1931 0.8835 0.069 Uiso 1 1 calc R
B1 B 0.2721(3) 0.1820(3) 0.5764(2) 0.0258(6) Uani 1 1 d .
H1 H 0.2426 0.1504 0.5175 0.031 Uiso 1 1 calc R

loop_
_atom_site_aniso_label
_atom_site_aniso_U_11
_atom_site_aniso_U_22
_atom_site_aniso_U_33
_atom_site_aniso_U_23
_atom_site_aniso_U_13
_atom_site_aniso_U_12
Ir1 0.01750(6) 0.01948(6) 0.01711(6) -0.00323(4) -0.00488(4) 0.00192(4)
O1 0.0235(10) 0.0394(11) 0.0363(11) -0.0140(9) -0.0034(8) 0.0060(8)
O2 0.0200(9) 0.0325(10) 0.0363(10) -0.0109(8) -0.0067(8) -0.0013(8)
O3 0.0463(13) 0.0470(12) 0.0273(10) -0.0173(9) -0.0049(9) -0.0015(10)
O4 0.0345(11) 0.0315(10) 0.0222(9) -0.0006(8) -0.0001(8) -0.0013(8)
N1 0.0246(11) 0.0238(11) 0.0174(10) -0.0040(8) -0.0059(8) 0.0017(9)
N2 0.0279(11) 0.0246(11) 0.0204(10) -0.0088(9) -0.0065(9) 0.0034(9)
N3 0.0212(11) 0.0244(11) 0.0199(10) -0.0054(8) -0.0080(8) 0.0039(8)
N4 0.0253(12) 0.0318(12) 0.0212(11) -0.0076(9) -0.0098(9) 0.0041(9)
N5 0.0238(11) 0.0254(11) 0.0230(11) -0.0006(9) -0.0053(9) 0.0051(9)
N6 0.0282(12) 0.0302(12) 0.0190(10) -0.0032(9) -0.0065(9) 0.0068(9)
C1 0.0238(13) 0.0265(13) 0.0262(13) -0.0045(11) -0.0040(11) 0.0031(10)
C2 0.0344(15) 0.0222(13) 0.0324(14) -0.0039(11) -0.0056(12) -0.0018(11)
C3 0.0287(14) 0.0293(14) 0.0297(14) -0.0127(12) -0.0055(11) 0.0006(11)
C4 0.0343(15) 0.0263(14) 0.0269(14) 0.0011(11) -0.0102(11) 0.0003(11)
C5 0.0506(19) 0.0383(17) 0.0368(16) -0.0166(14) -0.0133(14) -0.0049(14)
C6 0.0221(13) 0.0267(13) 0.0230(12) -0.0008(10) -0.0040(10) 0.0020(10)
C7 0.0262(14) 0.0383(16) 0.0417(16) -0.0100(13) -0.0147(12) 0.0120(12)
C8 0.0278(15) 0.0455(17) 0.0340(15) -0.0100(13) -0.0155(12) 0.0065(13)
C9 0.0282(14) 0.0251(13) 0.0343(15) -0.0070(11) -0.0094(12) 0.0058(11)
C10 0.054(2) 0.080(3) 0.067(2) -0.040(2) -0.0443(19) 0.0284(19)
C11 0.0241(14) 0.0273(14) 0.0306(14) 0.0054(11) -0.0001(11) 0.0059(11)
C12 0.0347(16) 0.0433(17) 0.0245(14) 0.0098(13) 0.0051(12) 0.0087(13)
C13 0.0339(16) 0.0424(16) 0.0199(13) -0.0010(12) -0.0032(11) 0.0133(13)
C14 0.0244(14) 0.0349(16) 0.0469(18) 0.0069(13) -0.0030(13) 0.0005(12)
C15 0.0476(19) 0.083(3) 0.0205(14) -0.0087(15) -0.0091(13) 0.0130(18)
C16 0.0204(12) 0.0214(12) 0.0227(12) 0.0015(10) -0.0047(10) -0.0004(10)
C17 0.0266(14) 0.0197(12) 0.0279(13) -0.0009(10) -0.0110(11) 0.0019(10)
C18 0.0274(14) 0.0188(12) 0.0287(13) -0.0013(10) -0.0128(11) 0.0018(10)
C19 0.0263(13) 0.0229(13) 0.0222(12) -0.0060(10) -0.0078(10) 0.0022(10)
C20 0.0246(13) 0.0153(11) 0.0231(12) -0.0036(10) -0.0072(10) 0.0019(9)
C21 0.0257(14) 0.0366(15) 0.0289(14) -0.0048(12) -0.0067(11) 0.0100(11)
C22 0.0361(16) 0.0379(16) 0.0424(17) -0.0087(14) -0.0133(14) 0.0137(13)
C23 0.0263(14) 0.0292(14) 0.0391(16) -0.0024(12) -0.0120(12) 0.0013(11)
C24 0.0288(15) 0.0311(15) 0.0524(18) -0.0055(13) -0.0204(14) -0.0021(12)
C25 0.0447(18) 0.0303(15) 0.0473(18) -0.0090(13) -0.0306(15) 0.0012(13)
C26 0.0358(15) 0.0257(14) 0.0317(14) -0.0053(11) -0.0150(12) 0.0009(11)
C27 0.0268(14) 0.0351(15) 0.0217(13) -0.0035(11) -0.0100(11) 0.0035(11)
C28 0.0386(17) 0.0498(19) 0.0298(15) 0.0002(14) 0.0057(13) 0.0012(14)
C29 0.0237(13) 0.0266(13) 0.0193(12) -0.0025(10) -0.0057(10) 0.0020(11)
C30 0.0228(15) 0.0508(19) 0.066(2) -0.0182(17) -0.0113(15) -0.0043(13)
B1 0.0293(16) 0.0298(16) 0.0209(14) -0.0086(12) -0.0093(12) 0.0029(12)

loop_
_atom_type_symbol
_atom_type_description
_atom_type_scat_dispersion_real
_atom_type_scat_dispersion_imag
_atom_type_scat_source
C C 0.0033 0.0016 'International Tables Vol C Tables 4.2.6.8 and 6.1.1.4'
H H 0.0000 0.0000 'International Tables Vol C Tables 4.2.6.8 and 6.1.1.4'
B B 0.0013 0.0007 'International Tables Vol C Tables 4.2.6.8 and 6.1.1.4'
N N 0.0061 0.0033 'International Tables Vol C Tables 4.2.6.8 and 6.1.1.4'
O O 0.0106 0.0060 'International Tables Vol C Tables 4.2.6.8 and 6.1.1.4'
Ir Ir -1.4442 7.9887 'International Tables Vol C Tables 4.2.6.8 and 6.1.1.4'

loop_
_geom_angle_atom_site_label_1
_geom_angle_atom_site_label_2
_geom_angle_atom_site_label_3
_geom_angle
C16 Ir1 C20 89.79(10)
C16 Ir1 N5 94.41(9)
C20 Ir1 N5 175.52(8)
C16 Ir1 N1 95.06(9)
C20 Ir1 N1 93.66(8)
N5 Ir1 N1 87.57(8)
C16 Ir1 N3 175.00(9)
C20 Ir1 N3 93.85(9)
N5 Ir1 N3 81.87(8)
N1 Ir1 N3 88.13(7)
C16 Ir1 H1IR 90.5(9)
C20 Ir1 H1IR 89.7(9)
N5 Ir1 H1IR 88.7(9)
N1 Ir1 H1IR 173.5(9)
N3 Ir1 H1IR 86.1(9)
C29 O2 C30 115.4(2)
C27 O4 C28 114.5(2)
C1 N1 N2 107.32(19)
C1 N1 Ir1 134.35(16)
N2 N1 Ir1 118.09(15)
C3 N2 N1 109.2(2)
C3 N2 B1 131.1(2)
N1 N2 B1 119.54(19)
C6 N3 N4 107.12(19)
C6 N3 Ir1 135.80(16)
N4 N3 Ir1 117.07(14)
C8 N4 N3 109.2(2)
C8 N4 B1 130.5(2)
N3 N4 B1 119.69(19)
C11 N5 N6 106.7(2)
C11 N5 Ir1 135.96(18)
N6 N5 Ir1 117.32(15)
C13 N6 N5 109.9(2)
C13 N6 B1 129.3(2)
N5 N6 B1 120.36(19)
N1 C1 C2 109.1(2)
N1 C1 C4 123.0(2)
C2 C1 C4 127.8(2)
C3 C2 C1 106.4(2)
C3 C2 H2 126.8
C1 C2 H2 126.8
N2 C3 C2 107.9(2)
N2 C3 C5 121.8(2)
C2 C3 C5 130.2(3)
C1 C4 H4A 109.5
C1 C4 H4B 109.5
H4A C4 H4B 109.5
C1 C4 H4C 109.5
H4A C4 H4C 109.5
H4B C4 H4C 109.5
C3 C5 H5A 109.5
C3 C5 H5B 109.5
H5A C5 H5B 109.5
C3 C5 H5C 109.5
H5A C5 H5C 109.5
H5B C5 H5C 109.5
N3 C6 C7 109.2(2)
N3 C6 C9 123.2(2)
C7 C6 C9 127.6(2)
C8 C7 C6 106.6(2)
C8 C7 H7 126.7
C6 C7 H7 126.7
N4 C8 C7 107.9(2)
N4 C8 C10 122.5(3)
C7 C8 C10 129.6(3)
C6 C9 H9A 109.5
C6 C9 H9B 109.5
H9A C9 H9B 109.5
C6 C9 H9C 109.5
H9A C9 H9C 109.5
H9B C9 H9C 109.5
C8 C10 H10A 109.5
C8 C10 H10B 109.5
H10A C10 H10B 109.5
C8 C10 H10C 109.5
H10A C10 H10C 109.5
H10B C10 H10C 109.5
N5 C11 C12 108.7(2)
N5 C11 C14 123.1(2)
C12 C11 C14 128.2(3)
C13 C12 C11 107.3(2)
C13 C12 H12 126.4
C11 C12 H12 126.4
N6 C13 C12 107.4(2)
N6 C13 C15 122.1(3)
C12 C13 C15 130.4(3)
C11 C14 H14A 109.5
C11 C14 H14B 109.5
H14A C14 H14B 109.5
C11 C14 H14C 109.5
H14A C14 H14C 109.5
H14B C14 H14C 109.5
C13 C15 H15A 109.5
C13 C15 H15B 109.5
H15A C15 H15B 109.5
C13 C15 H15C 109.5
H15A C15 H15C 109.5
H15B C15 H15C 109.5
C17 C16 C21 117.4(2)
C17 C16 Ir1 123.06(18)
C21 C16 Ir1 119.38(18)
C23 C17 C18 118.5(2)
C23 C17 C16 119.5(2)
C18 C17 C16 122.0(2)
C26 C18 C17 117.8(2)
C26 C18 C19 120.4(2)
C17 C18 C19 121.8(2)
C20 C19 C18 123.6(2)
C20 C19 C27 118.6(2)
C18 C19 C27 117.8(2)
C19 C20 C29 116.5(2)
C19 C20 Ir1 125.84(19)
C29 C20 Ir1 117.57(16)
C16 C21 C22 117.9(2)
C16 C21 H21A 107.8
C22 C21 H21A 107.8
C16 C21 H21B 107.8
C22 C21 H21B 107.8
H21A C21 H21B 107.2
C21 C22 H22A 109.5
C21 C22 H22B 109.5
H22A C22 H22B 109.5
C21 C22 H22C 109.5
H22A C22 H22C 109.5
H22B C22 H22C 109.5
C24 C23 C17 122.0(3)
C24 C23 H23 119.0
C17 C23 H23 119.0
C23 C24 C25 118.8(3)
C23 C24 H24 120.6
C25 C24 H24 120.6
C26 C25 C24 121.0(3)
C26 C25 H25 119.5
C24 C25 H25 119.5
C25 C26 C18 121.8(3)
C25 C26 H26 119.1
C18 C26 H26 119.1
O3 C27 O4 122.5(2)
O3 C27 C19 127.4(2)
O4 C27 C19 110.2(2)
O4 C28 H28A 109.5
O4 C28 H28B 109.5
H28A C28 H28B 109.5
O4 C28 H28C 109.5
H28A C28 H28C 109.5
H28B C28 H28C 109.5
O1 C29 O2 122.7(2)
O1 C29 C20 124.5(2)
O2 C29 C20 112.7(2)
O2 C30 H30A 109.5
O2 C30 H30B 109.5
H30A C30 H30B 109.5
O2 C30 H30C 109.5
H30A C30 H30C 109.5
H30B C30 H30C 109.5
N2 B1 N6 109.8(2)
N2 B1 N4 110.2(2)
N6 B1 N4 108.2(2)
N2 B1 H1 109.5
N6 B1 H1 109.5
N4 B1 H1 109.5

loop_
_geom_bond_atom_site_label_1
_geom_bond_atom_site_label_2
_geom_bond_distance
Ir1 C16 1.898(2)
Ir1 C20 2.008(2)
Ir1 N5 2.140(2)
Ir1 N1 2.167(2)
Ir1 N3 2.1747(19)
Ir1 H1IR 1.548(16)
O1 C29 1.207(3)
O2 C29 1.338(3)
O2 C30 1.437(3)
O3 C27 1.208(3)
O4 C27 1.349(3)
O4 C28 1.443(3)
N1 C1 1.336(3)
N1 N2 1.369(3)
N2 C3 1.353(3)
N2 B1 1.529(4)
N3 C6 1.340(3)
N3 N4 1.375(3)
N4 C8 1.350(3)
N4 B1 1.555(3)
N5 C11 1.344(3)
N5 N6 1.380(3)
N6 C13 1.345(3)
N6 B1 1.536(4)
C1 C2 1.396(4)
C1 C4 1.493(4)
C2 C3 1.368(4)
C2 H2 0.9500
C3 C5 1.502(4)
C4 H4A 0.9800
C4 H4B 0.9800
C4 H4C 0.9800
C5 H5A 0.9800
C5 H5B 0.9800
C5 H5C 0.9800
C6 C7 1.387(4)
C6 C9 1.491(3)
C7 C8 1.373(4)
C7 H7 0.9500
C8 C10 1.499(4)
C9 H9A 0.9800
C9 H9B 0.9800
C9 H9C 0.9800
C10 H10A 0.9800
C10 H10B 0.9800
C10 H10C 0.9800
C11 C12 1.393(4)
C11 C14 1.494(4)
C12 C13 1.369(4)
C12 H12 0.9500
C13 C15 1.498(4)
C14 H14A 0.9800
C14 H14B 0.9800
C14 H14C 0.9800
C15 H15A 0.9800
C15 H15B 0.9800
C15 H15C 0.9800
C16 C17 1.460(3)
C16 C21 1.516(3)
C17 C23 1.411(4)
C17 C18 1.425(4)
C18 C26 1.404(3)
C18 C19 1.471(4)
C19 C20 1.360(3)
C19 C27 1.504(3)
C20 C29 1.499(3)
C21 C22 1.530(4)
C21 H21A 0.9900
C21 H21B 0.9900
C22 H22A 0.9800
C22 H22B 0.9800
C22 H22C 0.9800
C23 C24 1.380(4)
C23 H23 0.9500
C24 C25 1.382(4)
C24 H24 0.9500
C25 C26 1.373(4)
C25 H25 0.9500
C26 H26 0.9500
C28 H28A 0.9800
C28 H28B 0.9800
C28 H28C 0.9800
C30 H30A 0.9800
C30 H30B 0.9800
C30 H30C 0.9800
B1 H1 1.0000

loop_
_geom_torsion_atom_site_label_1
_geom_torsion_atom_site_label_2
_geom_torsion_atom_site_label_3
_geom_torsion_atom_site_label_4
_geom_torsion
C16 Ir1 N1 C1 50.6(2)
C20 Ir1 N1 C1 -39.5(2)
N5 Ir1 N1 C1 144.8(2)
N3 Ir1 N1 C1 -133.3(2)
C16 Ir1 N1 N2 -135.88(17)
C20 Ir1 N1 N2 134.01(17)
N5 Ir1 N1 N2 -41.66(17)
N3 Ir1 N1 N2 40.27(17)
C1 N1 N2 C3 -1.0(3)
Ir1 N1 N2 C3 -176.20(16)
C1 N1 N2 B1 175.9(2)
Ir1 N1 N2 B1 0.7(3)
C20 Ir1 N3 C6 51.8(2)
N5 Ir1 N3 C6 -126.8(2)
N1 Ir1 N3 C6 145.4(2)
C20 Ir1 N3 N4 -129.39(17)
N5 Ir1 N3 N4 51.96(17)
N1 Ir1 N3 N4 -35.85(17)
C6 N3 N4 C8 -0.8(3)
Ir1 N3 N4 C8 -179.89(17)
C6 N3 N4 B1 171.1(2)
Ir1 N3 N4 B1 -8.1(3)
C16 Ir1 N5 C11 -48.8(3)
N1 Ir1 N5 C11 -143.7(2)
N3 Ir1 N5 C11 127.8(2)
C16 Ir1 N5 N6 131.94(17)
N1 Ir1 N5 N6 37.05(17)
N3 Ir1 N5 N6 -51.42(16)
C11 N5 N6 C13 0.6(3)
Ir1 N5 N6 C13 179.99(16)
C11 N5 N6 B1 -172.3(2)
Ir1 N5 N6 B1 7.1(3)
N2 N1 C1 C2 0.7(3)
Ir1 N1 C1 C2 174.72(18)
N2 N1 C1 C4 -177.9(2)
Ir1 N1 C1 C4 -3.8(4)
N1 C1 C2 C3 -0.1(3)
C4 C1 C2 C3 178.4(3)
N1 N2 C3 C2 1.0(3)
B1 N2 C3 C2 -175.5(2)
N1 N2 C3 C5 -177.5(2)
B1 N2 C3 C5 6.1(4)
C1 C2 C3 N2 -0.5(3)
C1 C2 C3 C5 177.7(3)
N4 N3 C6 C7 1.2(3)
Ir1 N3 C6 C7 -179.90(19)
N4 N3 C6 C9 -176.2(2)
Ir1 N3 C6 C9 2.6(4)
N3 C6 C7 C8 -1.2(3)
C9 C6 C7 C8 176.1(3)
N3 N4 C8 C7 0.0(3)
B1 N4 C8 C7 -170.6(3)
N3 N4 C8 C10 179.5(3)
B1 N4 C8 C10 8.8(5)
C6 C7 C8 N4 0.7(3)
C6 C7 C8 C10 -178.7(3)
N6 N5 C11 C12 -0.7(3)
Ir1 N5 C11 C12 -179.97(19)
N6 N5 C11 C14 178.9(2)
Ir1 N5 C11 C14 -0.4(4)
N5 C11 C12 C13 0.6(3)
C14 C11 C12 C13 -178.9(3)
N5 N6 C13 C12 -0.2(3)
B1 N6 C13 C12 171.9(3)
N5 N6 C13 C15 -178.8(3)
B1 N6 C13 C15 -6.7(4)
C11 C12 C13 N6 -0.2(3)
C11 C12 C13 C15 178.2(3)
C20 Ir1 C16 C17 -39.9(2)
N5 Ir1 C16 C17 138.5(2)
N1 Ir1 C16 C17 -133.5(2)
C20 Ir1 C16 C21 144.8(2)
N5 Ir1 C16 C21 -36.8(2)
N1 Ir1 C16 C21 51.1(2)
C21 C16 C17 C23 30.9(3)
Ir1 C16 C17 C23 -144.6(2)
C21 C16 C17 C18 -150.4(2)
Ir1 C16 C17 C18 34.2(3)
C23 C17 C18 C26 -1.8(4)
C16 C17 C18 C26 179.5(2)
C23 C17 C18 C19 179.9(2)
C16 C17 C18 C19 1.1(4)
C26 C18 C19 C20 164.0(2)
C17 C18 C19 C20 -17.7(4)
C26 C18 C19 C27 -17.2(3)
C17 C18 C19 C27 161.2(2)
C18 C19 C20 C29 -177.6(2)
C27 C19 C20 C29 3.6(3)
C18 C19 C20 Ir1 -1.2(4)
C27 C19 C20 Ir1 179.98(17)
C16 Ir1 C20 C19 24.9(2)
N1 Ir1 C20 C19 119.9(2)
N3 Ir1 C20 C19 -151.7(2)
C16 Ir1 C20 C29 -158.81(18)
N1 Ir1 C20 C29 -63.75(18)
N3 Ir1 C20 C29 24.62(18)
C17 C16 C21 C22 49.5(3)
Ir1 C16 C21 C22 -134.9(2)
C18 C17 C23 C24 -0.5(4)
C16 C17 C23 C24 178.3(2)
C17 C23 C24 C25 2.0(4)
C23 C24 C25 C26 -1.3(4)
C24 C25 C26 C18 -1.0(4)
C17 C18 C26 C25 2.5(4)
C19 C18 C26 C25 -179.1(2)
C28 O4 C27 O3 10.0(4)
C28 O4 C27 C19 -170.3(2)
C20 C19 C27 O3 -125.3(3)
C18 C19 C27 O3 55.8(4)
C20 C19 C27 O4 55.1(3)
C18 C19 C27 O4 -123.8(2)
C30 O2 C29 O1 3.6(4)
C30 O2 C29 C20 -174.4(2)
C19 C20 C29 O1 55.7(3)
Ir1 C20 C29 O1 -121.0(2)
C19 C20 C29 O2 -126.4(2)
Ir1 C20 C29 O2 56.9(3)
C3 N2 B1 N6 -125.1(3)
N1 N2 B1 N6 58.7(3)
C3 N2 B1 N4 115.8(3)
N1 N2 B1 N4 -60.4(3)
C13 N6 B1 N2 124.3(3)
N5 N6 B1 N2 -64.4(3)
C13 N6 B1 N4 -115.4(3)
N5 N6 B1 N4 56.0(3)
C8 N4 B1 N2 -124.9(3)
N3 N4 B1 N2 65.3(3)
C8 N4 B1 N6 115.0(3)
N3 N4 B1 N6 -54.8(3)
